data_7036265
loop_
_publ_author_name
'Shi, Zhenzhen'
'Pan, Zhaorui'
'Zhang, Chuanlei'
'Zheng, Hegen'

_publ_section_title
;
 Syntheses, structures, and properties of six cobalt(ii) complexes based
 on a tripodal tris(4-(1H-1,2,4-triazol-1-yl)phenyl)amine ligand.
;
_journal_issue 38
_journal_name_full 'Dalton transactions (Cambridge, England : 2003)'
_journal_page_first 16854
_journal_page_last 16864
_journal_paper_doi 10.1039/c5dt02774h
_journal_volume 44
_journal_year 2015
_chemical_formula_moiety 'C33 H28 Co N10 O6'
_chemical_formula_sum 'C33 H28 Co N10 O6'
_chemical_formula_weight 719.58
_space_group_crystal_system triclinic
_space_group_IT_number 2
_space_group_name_Hall '-P 1'
_space_group_name_H-M_alt 'P -1'
_symmetry_space_group_name_Hall '-P 1'
_symmetry_space_group_name_H-M 'P -1'
_atom_sites_solution_hydrogens mixed
_atom_sites_solution_primary direct
_atom_sites_solution_secondary difmap
_audit_creation_method SHELXL-2014/7
_audit_update_record
;
2015-08-15 deposited with the CCDC.
2015-08-24 downloaded from the CCDC.
;
_cell_angle_alpha 96.827(2)
_cell_angle_beta 93.185(2)
_cell_angle_gamma 105.541(2)
_cell_formula_units_Z 2
_cell_length_a 10.1017(4)
_cell_length_b 11.4199(5)
_cell_length_c 15.8007(7)
_cell_measurement_reflns_used 5236
_cell_measurement_temperature 296(2)
_cell_measurement_theta_max 28.18
_cell_measurement_theta_min 2.37
_cell_volume 1736.39(13)
_computing_cell_refinement 'Bruker SMART'
_computing_data_collection 'Bruker SMART'
_computing_data_reduction 'Bruker SAINT'
_computing_molecular_graphics 'Bruker SHELXTL'
_computing_publication_material 'Bruker SHELXTL'
_computing_structure_refinement 'SHELXL-2014/7 (Sheldrick, 2014)'
_computing_structure_solution 'SHELXS-97 (Sheldrick, 1990)'
_diffrn_ambient_temperature 296(2)
_diffrn_measured_fraction_theta_full 0.989
_diffrn_measured_fraction_theta_max 0.989
_diffrn_measurement_device_type 'CCD area detector'
_diffrn_measurement_method 'phi and omega scans'
_diffrn_radiation_type MoK\a
_diffrn_radiation_wavelength 0.71073
_diffrn_reflns_av_R_equivalents 0.0593
_diffrn_reflns_av_unetI/netI 0.0541
_diffrn_reflns_laue_measured_fraction_full 0.989
_diffrn_reflns_laue_measured_fraction_max 0.989
_diffrn_reflns_limit_h_max 12
_diffrn_reflns_limit_h_min -11
_diffrn_reflns_limit_k_max 13
_diffrn_reflns_limit_k_min -13
_diffrn_reflns_limit_l_max 18
_diffrn_reflns_limit_l_min -15
_diffrn_reflns_number 9912
_diffrn_reflns_point_group_measured_fraction_full 0.989
_diffrn_reflns_point_group_measured_fraction_max 0.989
_diffrn_reflns_theta_full 24.999
_diffrn_reflns_theta_max 24.999
_diffrn_reflns_theta_min 1.869
_diffrn_source 'fine-focus sealed tube'
_exptl_absorpt_coefficient_mu 0.553
_exptl_absorpt_correction_T_max 0.9017
_exptl_absorpt_correction_T_min 0.8651
_exptl_absorpt_correction_type multi-scan
_exptl_absorpt_process_details sadabs
_exptl_crystal_colour purple
_exptl_crystal_density_diffrn 1.376
_exptl_crystal_description clock
_exptl_crystal_F_000 742
_exptl_crystal_size_max 0.270
_exptl_crystal_size_mid 0.230
_exptl_crystal_size_min 0.180
_platon_squeeze_details
;
;
_refine_diff_density_max 0.964
_refine_diff_density_min -0.981
_refine_diff_density_rms 0.091
_refine_ls_extinction_method none
_refine_ls_goodness_of_fit_ref 1.074
_refine_ls_hydrogen_treatment constr
_refine_ls_matrix_type full
_refine_ls_number_parameters 450
_refine_ls_number_reflns 6059
_refine_ls_number_restraints 10
_refine_ls_restrained_S_all 1.080
_refine_ls_R_factor_all 0.0765
_refine_ls_R_factor_gt 0.0666
_refine_ls_shift/su_max 0.001
_refine_ls_shift/su_mean 0.000
_refine_ls_structure_factor_coef Fsqd
_refine_ls_weighting_details 'w=1/[\s^2^(Fo^2^)+(0.1438P)^2^+0.2380P] where P=(Fo^2^+2Fc^2^)/3'
_refine_ls_weighting_scheme calc
_refine_ls_wR_factor_gt 0.1929
_refine_ls_wR_factor_ref 0.2025
_reflns_Friedel_coverage 0.000
_reflns_number_gt 4991
_reflns_number_total 6059
_reflns_threshold_expression 'I > 2\s(I)'
_cod_data_source_file c5dt02774h2.cif
_cod_data_source_block 6
_cod_depositor_comments 'Adding full bibliography for 7036260--7036265.cif.'
_cod_database_code 7036265
_shelx_shelxl_version_number 2014/7
_shelx_space_group_comment
;
The symmetry employed for this shelxl refinement is uniquely defined
by the following loop, which should always be used as a source of
symmetry information in preference to the above space-group names.
They are only intended as comments.
;
_shelx_estimated_absorpt_t_min 0.865
_shelx_estimated_absorpt_t_max 0.907

loop_
_space_group_symop_operation_xyz
'x, y, z'
'-x, -y, -z'

loop_
_atom_site_label
_atom_site_type_symbol
_atom_site_fract_x
_atom_site_fract_y
_atom_site_fract_z
_atom_site_U_iso_or_equiv
_atom_site_adp_type
_atom_site_occupancy
_atom_site_site_symmetry_order
_atom_site_calc_flag
_atom_site_refinement_flags_posn
_atom_site_refinement_flags_adp
_atom_site_refinement_flags_occupancy
_atom_site_disorder_assembly
_atom_site_disorder_group
C1 C 0.7535(5) 0.3824(4) 0.8789(3) 0.0510(10) Uani 1 1 d . . . . .
C2 C 0.7043(5) 0.3638(4) 0.7936(3) 0.0506(10) Uani 1 1 d . . . . .
H2 H 0.6900 0.4295 0.7685 0.061 Uiso 1 1 calc R U . . .
C3 C 0.6760(4) 0.2503(4) 0.7448(3) 0.0480(9) Uani 1 1 d . . . . .
H3 H 0.6421 0.2394 0.6876 0.058 Uiso 1 1 calc R U . . .
C4 C 0.6985(5) 0.1532(4) 0.7817(3) 0.0491(10) Uani 1 1 d . . . . .
C5 C 0.7502(6) 0.1694(4) 0.8663(3) 0.0694(14) Uani 1 1 d . . . . .
H5 H 0.7678 0.1041 0.8904 0.083 Uiso 1 1 calc R U . . .
C6 C 0.7756(6) 0.2833(5) 0.9148(3) 0.0713(15) Uani 1 1 d . . . . .
H6 H 0.8080 0.2937 0.9722 0.086 Uiso 1 1 calc R U . . .
C7 C 0.6676(4) 0.0083(3) 0.6473(2) 0.0421(8) Uani 1 1 d . . . . .
H7 H 0.6856 0.0659 0.6095 0.051 Uiso 1 1 calc R U . . .
C8 C 0.6159(7) -0.1542(4) 0.6997(3) 0.0785(17) Uani 1 1 d . . . . .
H8 H 0.5919 -0.2377 0.7038 0.094 Uiso 1 1 calc R U . . .
C9 C 0.7396(5) 0.5214(3) 1.0092(2) 0.0474(10) Uani 1 1 d . . . . .
C10 C 0.6321(5) 0.4353(4) 1.0370(3) 0.0620(12) Uani 1 1 d . . . . .
H10 H 0.5876 0.3635 1.0008 0.074 Uiso 1 1 calc R U . . .
C11 C 0.5905(5) 0.4556(4) 1.1183(3) 0.0529(10) Uani 1 1 d . . . . .
H11 H 0.5180 0.3974 1.1362 0.064 Uiso 1 1 calc R U . . .
C12 C 0.6551(4) 0.5600(3) 1.1723(2) 0.0404(8) Uani 1 1 d . . . . .
C13 C 0.7626(5) 0.6475(4) 1.1453(3) 0.0567(11) Uani 1 1 d . . . . .
H13 H 0.8063 0.7196 1.1815 0.068 Uiso 1 1 calc R U . . .
C14 C 0.8036(5) 0.6273(4) 1.0655(3) 0.0588(12) Uani 1 1 d . . . . .
H14 H 0.8763 0.6859 1.0482 0.071 Uiso 1 1 calc R U . . .
C15 C 0.6474(4) 0.6812(3) 1.3141(2) 0.0414(8) Uani 1 1 d . . . . .
H15 H 0.7078 0.7553 1.3057 0.050 Uiso 1 1 calc R U . . .
C16 C 0.5100(4) 0.5416(3) 1.3663(2) 0.0390(8) Uani 1 1 d . . . . .
H16 H 0.4542 0.5009 1.4046 0.047 Uiso 1 1 calc R U . . .
C17 C 0.8656(5) 0.6002(4) 0.8902(2) 0.0498(10) Uani 1 1 d . . . . .
C18 C 0.8215(7) 0.7005(6) 0.8778(5) 0.0904(19) Uani 1 1 d . . . . .
H18 H 0.7355 0.7061 0.8929 0.108 Uiso 1 1 calc R U . . .
C19 C 0.9084(12) 0.7936(7) 0.8419(6) 0.139(4) Uani 1 1 d . . . . .
H19 H 0.8814 0.8634 0.8334 0.167 Uiso 1 1 calc R U . . .
C20 C 1.0338(11) 0.7832(8) 0.8191(5) 0.133(4) Uani 1 1 d . . . . .
C21 C 1.0775(9) 0.6888(7) 0.8324(6) 0.131(4) Uani 1 1 d . . . . .
H21 H 1.1645 0.6853 0.8181 0.157 Uiso 1 1 calc R U . . .
C22 C 0.9959(6) 0.5967(5) 0.8670(3) 0.0738(14) Uani 1 1 d . . . . .
H22 H 1.0270 0.5291 0.8756 0.089 Uiso 1 1 calc R U . . .
C25 C 0.9540(3) -0.3270(3) 0.5659(2) 0.0329(7) Uani 1 1 d . . . . .
C26 C 1.0835(3) -0.2687(3) 0.5422(2) 0.0340(7) Uani 1 1 d . . . . .
H26 H 1.0963 -0.1979 0.5165 0.041 Uiso 1 1 calc R U . . .
C27 C 1.1935(3) -0.3172(3) 0.5573(2) 0.0325(7) Uani 1 1 d . . . . .
C28 C 1.1738(4) -0.4209(3) 0.5981(2) 0.0364(8) Uani 1 1 d . . . . .
H28 H 1.2480 -0.4525 0.6088 0.044 Uiso 1 1 calc R U . . .
C29 C 1.0451(4) -0.4788(3) 0.6234(2) 0.0370(8) Uani 1 1 d . . . . .
C30 C 0.9366(4) -0.4300(3) 0.6068(2) 0.0379(8) Uani 1 1 d . . . . .
H30 H 0.8502 -0.4671 0.6235 0.045 Uiso 1 1 calc R U . . .
C31 C 0.8311(3) -0.2821(3) 0.5434(2) 0.0363(8) Uani 1 1 d . . . . .
C32 C 1.3313(3) -0.2593(3) 0.5267(2) 0.0327(7) Uani 1 1 d . . . . .
C33 C 1.0257(4) -0.5924(4) 0.6662(3) 0.0492(10) Uani 1 1 d . . . . .
H33A H 1.0700 -0.5706 0.7234 0.074 Uiso 1 1 calc R U . . .
H33B H 1.0656 -0.6492 0.6343 0.074 Uiso 1 1 calc R U . . .
H33C H 0.9289 -0.6299 0.6681 0.074 Uiso 1 1 calc R U . . .
Co1 Co 0.61273(4) -0.22080(4) 0.50340(3) 0.0308(2) Uani 1 1 d . . . . .
N1 N 0.7825(5) 0.5015(3) 0.9264(2) 0.0637(11) Uani 1 1 d . . . . .
N2 N 0.6703(4) 0.0356(3) 0.7314(2) 0.0508(9) Uani 1 1 d . . . . .
N3 N 0.6325(6) -0.0713(4) 0.7656(3) 0.0850(16) Uani 1 1 d . . . . .
N4 N 0.6361(3) -0.1106(3) 0.62470(19) 0.0406(7) Uani 1 1 d . . . . .
N5 N 0.6111(3) 0.5805(3) 1.25658(19) 0.0383(7) Uani 1 1 d . . . . .
N6 N 0.5226(3) 0.4888(3) 1.2898(2) 0.0416(7) Uani 1 1 d . . . . .
N7 N 0.5857(3) 0.6614(3) 1.38454(19) 0.0379(7) Uani 1 1 d . . . . .
N8 N 1.1510(11) 0.8801(11) 0.7959(8) 0.143(3) Uani 0.682(7) 1 d D . P A 1
N9 N 1.1229(11) 0.9387(12) 0.7315(9) 0.143(3) Uani 0.682(7) 1 d D . P A 1
C23 C 1.2472(13) 1.0214(13) 0.7198(10) 0.143(3) Uani 0.682(7) 1 d D . P A 1
H23A H 1.2638 1.0723 0.6775 0.171 Uiso 0.682(7) 1 calc R U P A 1
N10 N 1.3323(11) 1.0132(11) 0.7782(8) 0.143(3) Uani 0.682(7) 1 d D . P A 1
C24 C 1.2745(13) 0.9215(12) 0.8285(9) 0.143(3) Uani 0.682(7) 1 d D . P A 1
H24A H 1.3169 0.8974 0.8746 0.171 Uiso 0.682(7) 1 calc R U P A 1
N8' N 1.0362(12) 0.8923(11) 0.7520(8) 0.062(2) Uani 0.318(7) 1 d D . P A 2
N9' N 1.1751(13) 0.9295(13) 0.7279(9) 0.062(2) Uani 0.318(7) 1 d D . P A 2
C23' C 1.1631(15) 1.0192(13) 0.6780(9) 0.062(2) Uani 0.318(7) 1 d D . P A 2
H23B H 1.2319 1.0586 0.6461 0.074 Uiso 0.318(7) 1 calc R U P A 2
N10' N 1.0393(12) 1.0418(11) 0.6819(8) 0.062(2) Uani 0.318(7) 1 d D . P A 2
C24' C 0.9585(14) 0.9603(12) 0.7219(9) 0.062(2) Uani 0.318(7) 1 d D . P A 2
H24B H 0.8655 0.9513 0.7283 0.074 Uiso 0.318(7) 1 calc R U P A 2
O1 O 0.8434(3) -0.1931(3) 0.50155(19) 0.0473(7) Uani 1 1 d . . . . .
O2 O 0.7148(2) -0.3361(2) 0.56454(17) 0.0423(6) Uani 1 1 d . . . . .
O3 O 1.3502(3) -0.1600(3) 0.4979(2) 0.0521(7) Uani 1 1 d . . . . .
O4 O 1.4224(2) -0.3159(2) 0.53159(18) 0.0416(6) Uani 1 1 d . . . . .
O5 O 0.6352(3) -0.0725(3) 0.43533(18) 0.0515(7) Uani 1 1 d . . . . .
H5A H 0.5571 -0.0594 0.4258 0.077 Uiso 1 1 d R U . . .
H5B H 0.6903 -0.0092 0.4645 0.077 Uiso 1 1 d R U . . .
O6 O 0.0289(8) 0.9489(7) 0.4015(5) 0.173(3) Uani 1 1 d . . . . .
H6A H -0.0534 0.9075 0.3843 0.259 Uiso 1 1 d R U . . .
H6B H 0.0325 1.0246 0.4115 0.259 Uiso 1 1 d R U . . .

loop_
_atom_site_aniso_label
_atom_site_aniso_U_11
_atom_site_aniso_U_22
_atom_site_aniso_U_33
_atom_site_aniso_U_23
_atom_site_aniso_U_13
_atom_site_aniso_U_12
C1 0.074(3) 0.042(2) 0.041(2) 0.0063(17) 0.0185(19) 0.021(2)
C2 0.063(3) 0.047(2) 0.050(2) 0.0153(18) 0.0129(19) 0.024(2)
C3 0.059(2) 0.053(2) 0.038(2) 0.0086(17) 0.0088(17) 0.024(2)
C4 0.071(3) 0.039(2) 0.041(2) 0.0046(16) 0.0151(19) 0.0225(19)
C5 0.121(5) 0.053(3) 0.044(2) 0.008(2) 0.005(3) 0.039(3)
C6 0.123(5) 0.059(3) 0.038(2) 0.005(2) 0.005(3) 0.037(3)
C7 0.048(2) 0.039(2) 0.037(2) 0.0039(15) 0.0066(16) 0.0091(16)
C8 0.145(5) 0.046(3) 0.048(3) 0.009(2) 0.028(3) 0.026(3)
C9 0.073(3) 0.0344(19) 0.0372(19) 0.0075(16) 0.0192(19) 0.0143(18)
C10 0.081(3) 0.043(2) 0.051(2) -0.0065(19) 0.020(2) 0.001(2)
C11 0.057(2) 0.044(2) 0.050(2) 0.0072(18) 0.0176(19) -0.0025(18)
C12 0.050(2) 0.0360(19) 0.0354(19) 0.0062(15) 0.0118(16) 0.0105(16)
C13 0.070(3) 0.035(2) 0.056(2) -0.0044(18) 0.023(2) 0.0002(19)
C14 0.078(3) 0.040(2) 0.056(3) 0.0118(19) 0.032(2) 0.006(2)
C15 0.046(2) 0.0347(18) 0.0400(19) 0.0035(15) 0.0151(16) 0.0040(16)
C16 0.0399(19) 0.0363(18) 0.0392(19) 0.0108(15) 0.0085(15) 0.0042(15)
C17 0.068(3) 0.047(2) 0.035(2) 0.0077(17) 0.0149(18) 0.014(2)
C18 0.089(4) 0.079(4) 0.124(5) 0.055(4) 0.031(4) 0.038(3)
C19 0.225(11) 0.071(4) 0.141(7) 0.064(5) 0.051(7) 0.046(6)
C20 0.194(9) 0.087(5) 0.091(5) 0.002(4) 0.102(6) -0.023(5)
C21 0.126(6) 0.070(4) 0.155(7) -0.049(4) 0.087(6) -0.029(4)
C22 0.070(3) 0.070(3) 0.072(3) -0.016(3) 0.014(3) 0.013(3)
C25 0.0256(16) 0.0329(17) 0.0405(18) 0.0037(14) 0.0066(13) 0.0084(13)
C26 0.0283(17) 0.0341(18) 0.0422(19) 0.0067(15) 0.0072(14) 0.0114(14)
C27 0.0239(16) 0.0334(17) 0.0408(19) 0.0018(14) 0.0066(13) 0.0099(13)
C28 0.0317(18) 0.0404(19) 0.0420(19) 0.0099(15) 0.0095(14) 0.0150(15)
C29 0.0355(18) 0.0361(18) 0.0405(19) 0.0081(15) 0.0097(15) 0.0092(15)
C30 0.0298(17) 0.0375(18) 0.046(2) 0.0061(16) 0.0131(15) 0.0070(14)
C31 0.0300(17) 0.0347(18) 0.045(2) 0.0036(15) 0.0071(14) 0.0102(14)
C32 0.0280(17) 0.0342(17) 0.0337(17) 0.0008(14) 0.0069(13) 0.0057(14)
C33 0.046(2) 0.052(2) 0.058(2) 0.025(2) 0.0176(18) 0.0185(18)
Co1 0.0268(3) 0.0307(3) 0.0358(3) 0.00645(19) 0.00956(18) 0.00756(19)
N1 0.105(3) 0.0400(19) 0.049(2) 0.0050(16) 0.033(2) 0.019(2)
N2 0.080(2) 0.0424(18) 0.0348(17) 0.0050(14) 0.0109(16) 0.0237(18)
N3 0.172(5) 0.045(2) 0.044(2) 0.0117(18) 0.027(3) 0.034(3)
N4 0.0445(17) 0.0394(16) 0.0394(17) 0.0045(13) 0.0097(13) 0.0135(14)
N5 0.0408(16) 0.0339(15) 0.0379(16) 0.0043(13) 0.0101(13) 0.0057(13)
N6 0.0468(18) 0.0319(15) 0.0440(18) 0.0090(13) 0.0131(14) 0.0037(13)
N7 0.0369(16) 0.0380(16) 0.0400(16) 0.0089(13) 0.0098(13) 0.0097(13)
N8 0.113(4) 0.143(4) 0.186(6) 0.101(4) 0.052(4) 0.018(4)
N9 0.113(4) 0.143(4) 0.186(6) 0.101(4) 0.052(4) 0.018(4)
C23 0.113(4) 0.143(4) 0.186(6) 0.101(4) 0.052(4) 0.018(4)
N10 0.113(4) 0.143(4) 0.186(6) 0.101(4) 0.052(4) 0.018(4)
C24 0.113(4) 0.143(4) 0.186(6) 0.101(4) 0.052(4) 0.018(4)
N8' 0.062(4) 0.057(4) 0.056(4) 0.021(3) 0.017(3) -0.009(3)
N9' 0.062(4) 0.057(4) 0.056(4) 0.021(3) 0.017(3) -0.009(3)
C23' 0.062(4) 0.057(4) 0.056(4) 0.021(3) 0.017(3) -0.009(3)
N10' 0.062(4) 0.057(4) 0.056(4) 0.021(3) 0.017(3) -0.009(3)
C24' 0.062(4) 0.057(4) 0.056(4) 0.021(3) 0.017(3) -0.009(3)
O1 0.0327(13) 0.0468(15) 0.0693(18) 0.0226(14) 0.0116(12) 0.0152(11)
O2 0.0260(12) 0.0444(14) 0.0602(16) 0.0137(12) 0.0121(11) 0.0116(11)
O3 0.0425(15) 0.0461(16) 0.0743(19) 0.0265(14) 0.0209(14) 0.0125(12)
O4 0.0267(12) 0.0392(13) 0.0610(16) 0.0056(12) 0.0149(11) 0.0115(10)
O5 0.0610(18) 0.0451(15) 0.0566(17) 0.0167(13) 0.0184(14) 0.0217(13)
O6 0.164(6) 0.158(6) 0.192(7) 0.084(6) 0.044(5) 0.004(5)

loop_
_atom_type_symbol
_atom_type_description
_atom_type_scat_dispersion_real
_atom_type_scat_dispersion_imag
_atom_type_scat_source
C C 0.0033 0.0016 'International Tables Vol C Tables 4.2.6.8 and 6.1.1.4'
H H 0.0000 0.0000 'International Tables Vol C Tables 4.2.6.8 and 6.1.1.4'
N N 0.0061 0.0033 'International Tables Vol C Tables 4.2.6.8 and 6.1.1.4'
O O 0.0106 0.0060 'International Tables Vol C Tables 4.2.6.8 and 6.1.1.4'
Co Co 0.3494 0.9721 'International Tables Vol C Tables 4.2.6.8 and 6.1.1.4'

loop_
_geom_angle_atom_site_label_1
_geom_angle_atom_site_label_2
_geom_angle_atom_site_label_3
_geom_angle
_geom_angle_site_symmetry_1
_geom_angle_site_symmetry_3
C2 C1 C6 118.2(4) . .
C2 C1 N1 119.6(4) . .
C6 C1 N1 122.1(4) . .
C3 C2 C1 121.7(4) . .
C3 C2 H2 119.2 . .
C1 C2 H2 119.2 . .
C2 C3 C4 119.1(4) . .
C2 C3 H3 120.4 . .
C4 C3 H3 120.4 . .
C3 C4 C5 120.6(4) . .
C3 C4 N2 119.5(4) . .
C5 C4 N2 119.9(4) . .
C4 C5 C6 119.5(4) . .
C4 C5 H5 120.2 . .
C6 C5 H5 120.2 . .
C5 C6 C1 120.8(4) . .
C5 C6 H6 119.6 . .
C1 C6 H6 119.6 . .
N4 C7 N2 110.9(3) . .
N4 C7 H7 124.6 . .
N2 C7 H7 124.6 . .
N3 C8 N4 114.9(4) . .
N3 C8 H8 122.6 . .
N4 C8 H8 122.6 . .
C10 C9 C14 117.8(4) . .
C10 C9 N1 120.8(4) . .
C14 C9 N1 121.4(4) . .
C9 C10 C11 120.5(4) . .
C9 C10 H10 119.8 . .
C11 C10 H10 119.8 . .
C12 C11 C10 120.5(4) . .
C12 C11 H11 119.7 . .
C10 C11 H11 119.7 . .
C11 C12 C13 119.7(4) . .
C11 C12 N5 120.2(3) . .
C13 C12 N5 120.1(3) . .
C14 C13 C12 119.7(4) . .
C14 C13 H13 120.2 . .
C12 C13 H13 120.2 . .
C13 C14 C9 121.8(4) . .
C13 C14 H14 119.1 . .
C9 C14 H14 119.1 . .
N7 C15 N5 110.6(3) . .
N7 C15 H15 124.7 . .
N5 C15 H15 124.7 . .
N6 C16 N7 114.1(3) . .
N6 C16 H16 122.9 . .
N7 C16 H16 122.9 . .
C18 C17 C22 118.7(4) . .
C18 C17 N1 121.4(4) . .
C22 C17 N1 119.9(4) . .
C17 C18 C19 118.1(6) . .
C17 C18 H18 120.9 . .
C19 C18 H18 120.9 . .
C20 C19 C18 120.1(7) . .
C20 C19 H19 119.9 . .
C18 C19 H19 119.9 . .
C21 C20 C19 122.0(6) . .
C21 C20 N8 108.5(10) . .
C19 C20 N8 128.1(9) . .
C21 C20 N8' 144.7(7) . .
C19 C20 N8' 88.9(8) . .
C20 C21 C22 119.5(7) . .
C20 C21 H21 120.2 . .
C22 C21 H21 120.2 . .
C21 C22 C17 121.5(6) . .
C21 C22 H22 119.2 . .
C17 C22 H22 119.2 . .
C30 C25 C26 120.1(3) . .
C30 C25 C31 119.6(3) . .
C26 C25 C31 120.3(3) . .
C27 C26 C25 119.5(3) . .
C27 C26 H26 120.2 . .
C25 C26 H26 120.2 . .
C28 C27 C26 119.5(3) . .
C28 C27 C32 120.8(3) . .
C26 C27 C32 119.7(3) . .
C27 C28 C29 121.4(3) . .
C27 C28 H28 119.3 . .
C29 C28 H28 119.3 . .
C30 C29 C28 118.2(3) . .
C30 C29 C33 121.3(3) . .
C28 C29 C33 120.4(3) . .
C29 C30 C25 121.3(3) . .
C29 C30 H30 119.4 . .
C25 C30 H30 119.4 . .
O2 C31 O1 119.9(3) . .
O2 C31 C25 119.6(3) . .
O1 C31 C25 120.5(3) . .
O3 C32 O4 123.3(3) . .
O3 C32 C27 119.5(3) . .
O4 C32 C27 117.2(3) . .
C29 C33 H33A 109.5 . .
C29 C33 H33B 109.5 . .
H33A C33 H33B 109.5 . .
C29 C33 H33C 109.5 . .
H33A C33 H33C 109.5 . .
H33B C33 H33C 109.5 . .
O4 Co1 O5 120.64(11) 1_455 .
O4 Co1 N4 88.29(11) 1_455 .
O5 Co1 N4 93.81(11) . .
O4 Co1 N7 89.85(11) 1_455 1_544
O5 Co1 N7 88.74(11) . 1_544
N4 Co1 N7 177.36(10) . 1_544
O4 Co1 O2 92.96(10) 1_455 .
O5 Co1 O2 146.40(11) . .
N4 Co1 O2 87.42(11) . .
N7 Co1 O2 90.81(11) 1_544 .
O4 Co1 O1 151.72(10) 1_455 .
O5 Co1 O1 87.52(10) . .
N4 Co1 O1 92.71(11) . .
N7 Co1 O1 88.04(11) 1_544 .
O2 Co1 O1 58.89(9) . .
C9 N1 C17 120.4(3) . .
C9 N1 C1 122.2(3) . .
C17 N1 C1 117.3(3) . .
C7 N2 N3 108.3(3) . .
C7 N2 C4 128.8(3) . .
N3 N2 C4 122.8(3) . .
C8 N3 N2 103.1(4) . .
C7 N4 C8 102.7(3) . .
C7 N4 Co1 132.3(3) . .
C8 N4 Co1 124.9(3) . .
C15 N5 N6 109.4(3) . .
C15 N5 C12 129.4(3) . .
N6 N5 C12 121.1(3) . .
C16 N6 N5 103.0(3) . .
C15 N7 C16 102.9(3) . .
C15 N7 Co1 129.1(3) . 1_566
C16 N7 Co1 127.7(2) . 1_566
C24 N8 N9 112.8(10) . .
C24 N8 C20 131.1(10) . .
N9 N8 C20 116.0(11) . .
N8 N9 C23 105.8(11) . .
N10 C23 N9 105.7(11) . .
N10 C23 H23A 127.1 . .
N9 C23 H23A 127.1 . .
C23 N10 C24 112.3(11) . .
N8 C24 N10 103.2(11) . .
N8 C24 H24A 128.4 . .
N10 C24 H24A 128.4 . .
C24' N8' N9' 111.6(11) . .
C24' N8' C20 142.0(10) . .
N9' N8' C20 106.1(10) . .
C23' N9' N8' 99.7(11) . .
N10' C23' N9' 111.4(11) . .
N10' C23' H23B 124.3 . .
N9' C23' H23B 124.3 . .
C24' N10' C23' 109.8(12) . .
C24' N10' O6 111.4(11) . 2_676
C23' N10' O6 115.0(10) . 2_676
N10' C24' N8' 106.9(12) . .
N10' C24' H24B 126.6 . .
N8' C24' H24B 126.6 . .
C31 O1 Co1 88.0(2) . .
C31 O2 Co1 93.2(2) . .
C32 O4 Co1 114.5(2) . 1_655
Co1 O5 H5A 109.5 . .
Co1 O5 H5B 109.3 . .
H5A O5 H5B 109.5 . .
N10' O6 H6A 57.6 2_676 .
N10' O6 H6B 82.8 2_676 .
H6A O6 H6B 109.5 . .

loop_
_geom_bond_atom_site_label_1
_geom_bond_atom_site_label_2
_geom_bond_distance
_geom_bond_site_symmetry_2
C1 C2 1.382(6) .
C1 C6 1.388(6) .
C1 N1 1.421(5) .
C2 C3 1.376(6) .
C2 H2 0.9300 .
C3 C4 1.377(5) .
C3 H3 0.9300 .
C4 C5 1.380(6) .
C4 N2 1.426(5) .
C5 C6 1.380(7) .
C5 H5 0.9300 .
C6 H6 0.9300 .
C7 N4 1.309(5) .
C7 N2 1.325(5) .
C7 H7 0.9300 .
C8 N3 1.293(6) .
C8 N4 1.344(5) .
C8 H8 0.9300 .
C9 C10 1.386(6) .
C9 C14 1.390(6) .
C9 N1 1.413(5) .
C10 C11 1.388(6) .
C10 H10 0.9300 .
C11 C12 1.361(6) .
C11 H11 0.9300 .
C12 C13 1.390(5) .
C12 N5 1.440(4) .
C13 C14 1.361(6) .
C13 H13 0.9300 .
C14 H14 0.9300 .
C15 N7 1.320(5) .
C15 N5 1.331(5) .
C15 H15 0.9300 .
C16 N6 1.313(5) .
C16 N7 1.364(5) .
C16 H16 0.9300 .
C17 C18 1.365(7) .
C17 C22 1.396(7) .
C17 N1 1.416(5) .
C18 C19 1.386(9) .
C18 H18 0.9300 .
C19 C20 1.367(13) .
C19 H19 0.9300 .
C20 C21 1.303(14) .
C20 N8 1.485(11) .
C20 N8' 1.726(14) .
C21 C22 1.344(8) .
C21 H21 0.9300 .
C22 H22 0.9300 .
C25 C30 1.383(5) .
C25 C26 1.394(5) .
C25 C31 1.506(5) .
C26 C27 1.389(5) .
C26 H26 0.9300 .
C27 C28 1.388(5) .
C27 C32 1.505(4) .
C28 C29 1.395(5) .
C28 H28 0.9300 .
C29 C30 1.383(5) .
C29 C33 1.506(5) .
C30 H30 0.9300 .
C31 O2 1.256(4) .
C31 O1 1.260(4) .
C32 O3 1.244(4) .
C32 O4 1.262(4) .
C33 H33A 0.9600 .
C33 H33B 0.9600 .
C33 H33C 0.9600 .
Co1 O4 2.041(2) 1_455
Co1 O5 2.081(3) .
Co1 N4 2.128(3) .
Co1 N7 2.135(3) 1_544
Co1 O2 2.156(2) .
Co1 O1 2.269(2) .
N2 N3 1.363(5) .
N5 N6 1.361(4) .
N7 Co1 2.135(3) 1_566
N8 C24 1.264(13) .
N8 N9 1.339(12) .
N9 C23 1.392(12) .
C23 N10 1.255(14) .
C23 H23A 0.9300 .
N10 C24 1.411(11) .
C24 H24A 0.9300 .
N8' C24' 1.348(15) .
N8' N9' 1.440(13) .
N9' C23' 1.390(15) .
C23' N10' 1.346(15) .
C23' H23B 0.9300 .
N10' C24' 1.312(13) .
N10' O6 1.481(14) 2_676
C24' H24B 0.9300 .
O4 Co1 2.041(2) 1_655
O5 H5A 0.8500 .
O5 H5B 0.8500 .
O6 N10' 1.481(14) 2_676
O6 H6A 0.8500 .
O6 H6B 0.8500 .

loop_
_geom_torsion_atom_site_label_1
_geom_torsion_atom_site_label_2
_geom_torsion_atom_site_label_3
_geom_torsion_atom_site_label_4
_geom_torsion
_geom_torsion_site_symmetry_1
_geom_torsion_site_symmetry_4
C6 C1 C2 C3 0.7(7) . .
N1 C1 C2 C3 179.4(4) . .
C1 C2 C3 C4 -0.6(6) . .
C2 C3 C4 C5 -0.7(7) . .
C2 C3 C4 N2 -179.6(4) . .
C3 C4 C5 C6 1.9(8) . .
N2 C4 C5 C6 -179.2(5) . .
C4 C5 C6 C1 -1.8(9) . .
C2 C1 C6 C5 0.6(8) . .
N1 C1 C6 C5 -178.1(5) . .
C14 C9 C10 C11 0.2(7) . .
N1 C9 C10 C11 -180.0(4) . .
C9 C10 C11 C12 -0.3(8) . .
C10 C11 C12 C13 0.6(7) . .
C10 C11 C12 N5 179.9(4) . .
C11 C12 C13 C14 -0.8(7) . .
N5 C12 C13 C14 179.9(4) . .
C12 C13 C14 C9 0.7(8) . .
C10 C9 C14 C13 -0.4(7) . .
N1 C9 C14 C13 179.7(5) . .
C22 C17 C18 C19 0.5(9) . .
N1 C17 C18 C19 -180.0(6) . .
C17 C18 C19 C20 0.8(13) . .
C18 C19 C20 C21 -2.2(15) . .
C18 C19 C20 N8 -167.2(9) . .
C18 C19 C20 N8' 159.7(9) . .
C19 C20 C21 C22 2.2(14) . .
N8 C20 C21 C22 169.8(8) . .
N8' C20 C21 C22 -145.3(12) . .
C20 C21 C22 C17 -0.9(11) . .
C18 C17 C22 C21 -0.4(8) . .
N1 C17 C22 C21 180.0(6) . .
C30 C25 C26 C27 2.2(5) . .
C31 C25 C26 C27 -174.8(3) . .
C25 C26 C27 C28 -1.9(5) . .
C25 C26 C27 C32 176.1(3) . .
C26 C27 C28 C29 0.9(5) . .
C32 C27 C28 C29 -177.1(3) . .
C27 C28 C29 C30 0.0(6) . .
C27 C28 C29 C33 179.0(4) . .
C28 C29 C30 C25 0.3(5) . .
C33 C29 C30 C25 -178.7(3) . .
C26 C25 C30 C29 -1.4(5) . .
C31 C25 C30 C29 175.7(3) . .
C30 C25 C31 O2 2.3(5) . .
C26 C25 C31 O2 179.4(3) . .
C30 C25 C31 O1 -175.6(3) . .
C26 C25 C31 O1 1.4(5) . .
C28 C27 C32 O3 -173.1(3) . .
C26 C27 C32 O3 8.9(5) . .
C28 C27 C32 O4 7.2(5) . .
C26 C27 C32 O4 -170.7(3) . .
C10 C9 N1 C17 163.5(5) . .
C14 C9 N1 C17 -16.6(7) . .
C10 C9 N1 C1 -21.0(7) . .
C14 C9 N1 C1 158.8(5) . .
C18 C17 N1 C9 -59.6(7) . .
C22 C17 N1 C9 119.9(5) . .
C18 C17 N1 C1 124.8(6) . .
C22 C17 N1 C1 -55.7(6) . .
C2 C1 N1 C9 134.3(5) . .
C6 C1 N1 C9 -47.0(7) . .
C2 C1 N1 C17 -50.2(6) . .
C6 C1 N1 C17 128.5(5) . .
N4 C7 N2 N3 -2.8(5) . .
N4 C7 N2 C4 -179.3(4) . .
C3 C4 N2 C7 24.7(7) . .
C5 C4 N2 C7 -154.1(5) . .
C3 C4 N2 N3 -151.3(5) . .
C5 C4 N2 N3 29.8(7) . .
N4 C8 N3 N2 -1.7(7) . .
C7 N2 N3 C8 2.7(6) . .
C4 N2 N3 C8 179.4(5) . .
N2 C7 N4 C8 1.7(5) . .
N2 C7 N4 Co1 -180.0(3) . .
N3 C8 N4 C7 0.1(7) . .
N3 C8 N4 Co1 -178.4(4) . .
N7 C15 N5 N6 -0.6(4) . .
N7 C15 N5 C12 -178.6(3) . .
C11 C12 N5 C15 -170.4(4) . .
C13 C12 N5 C15 8.8(6) . .
C11 C12 N5 N6 11.8(6) . .
C13 C12 N5 N6 -169.0(4) . .
N7 C16 N6 N5 -0.5(4) . .
C15 N5 N6 C16 0.7(4) . .
C12 N5 N6 C16 178.9(3) . .
N5 C15 N7 C16 0.3(4) . .
N5 C15 N7 Co1 174.3(2) . 1_566
N6 C16 N7 C15 0.2(4) . .
N6 C16 N7 Co1 -174.0(2) . 1_566
C21 C20 N8 C24 -45.5(19) . .
C19 C20 N8 C24 121.2(18) . .
C21 C20 N8 N9 137.5(12) . .
C19 C20 N8 N9 -55.8(17) . .
C24 N8 N9 C23 4.1(19) . .
C20 N8 N9 C23 -178.3(12) . .
N8 N9 C23 N10 -4.5(18) . .
N9 C23 N10 C24 3(2) . .
N9 N8 C24 N10 -2.0(18) . .
C20 N8 C24 N10 -179.1(13) . .
C23 N10 C24 N8 -1(2) . .
C21 C20 N8' C24' 148.2(19) . .
C19 C20 N8' C24' -4.7(19) . .
C21 C20 N8' N9' -40(2) . .
C19 C20 N8' N9' 167.0(11) . .
C24' N8' N9' C23' -3.1(16) . .
C20 N8' N9' C23' -177.6(10) . .
N8' N9' C23' N10' 7.0(16) . .
N9' C23' N10' C24' -8.9(19) . .
N9' C23' N10' O6 -135.4(12) . 2_676
C23' N10' C24' N8' 6.4(18) . .
O6 N10' C24' N8' 134.9(12) 2_676 .
N9' N8' C24' N10' -1.8(17) . .
C20 N8' C24' N10' 169.6(14) . .
O2 C31 O1 Co1 -0.7(3) . .
C25 C31 O1 Co1 177.3(3) . .
O1 C31 O2 Co1 0.7(4) . .
C25 C31 O2 Co1 -177.3(3) . .
O3 C32 O4 Co1 7.9(5) . 1_655
C27 C32 O4 Co1 -172.5(2) . 1_655

loop_
_platon_squeeze_void_nr
_platon_squeeze_void_average_x
_platon_squeeze_void_average_y
_platon_squeeze_void_average_z
_platon_squeeze_void_volume
_platon_squeeze_void_count_electrons
_platon_squeeze_void_content
1 -0.012 0.000 0.000 157 30 ' '
